data_4133232
loop_
_publ_author_name
'X\'emard, Mathieu'
'Zimmer, S\'ebastien'
'Cordier, Marie'
'Goudy, Violaine'
'Ricard, Louis'
'Clavagu\'era, Carine'
'Nocton, Gr\'egory'

_publ_section_title
;
 Lanthanidocenes: Synthesis, Structure, and Bonding of Linear Sandwich
 Complexes of Lanthanides.
;
_journal_issue 43
_journal_name_full 'Journal of the American Chemical Society'
_journal_page_first 14433
_journal_page_last 14439
_journal_paper_doi 10.1021/jacs.8b09081
_journal_volume 140
_journal_year 2018
_chemical_formula_moiety 'C25 H41 O4 Yb, C9 H9'
_chemical_formula_sum 'C34 H50 O4 Yb'
_chemical_formula_weight 695.78
_space_group_crystal_system orthorhombic
_space_group_IT_number 31
_space_group_name_Hall 'P 2ac -2'
_space_group_name_H-M_alt 'P m n 21'
_atom_sites_solution_hydrogens geom
_audit_creation_method SHELXL-2014/7
_cell_angle_alpha 90
_cell_angle_beta 90
_cell_angle_gamma 90
_cell_formula_units_Z 2
_cell_length_a 13.5501(4)
_cell_length_b 12.9804(4)
_cell_length_c 8.9048(3)
_cell_measurement_reflns_used 8331
_cell_measurement_temperature 150.0(1)
_cell_measurement_theta_max 27.5268
_cell_measurement_theta_min 2.7371
_cell_volume 1566.23(9)
_computing_cell_refinement 'Bruker SAINT'
_computing_data_collection 'Bruker APEX2'
_computing_data_reduction 'Bruker SAINT'
_computing_molecular_graphics 'PLATON (Spek, 2009)'
_computing_structure_refinement 'SHELXL-2014/7 (Sheldrick, 2014)'
_computing_structure_solution SHELXT(Sheldrick,2014)
_diffrn_ambient_temperature 150(2)
_diffrn_measured_fraction_theta_full 0.997
_diffrn_measured_fraction_theta_max 0.994
_diffrn_measurement_device_type 'Kappa APEX II'
_diffrn_measurement_method 'phi and omega scans'
_diffrn_radiation_type MoK\a
_diffrn_radiation_wavelength 0.71069
_diffrn_reflns_av_R_equivalents 0.0314
_diffrn_reflns_av_unetI/netI 0.0361
_diffrn_reflns_Laue_measured_fraction_full 0.997
_diffrn_reflns_Laue_measured_fraction_max 0.994
_diffrn_reflns_limit_h_max 17
_diffrn_reflns_limit_h_min -13
_diffrn_reflns_limit_k_max 16
_diffrn_reflns_limit_k_min -16
_diffrn_reflns_limit_l_max 11
_diffrn_reflns_limit_l_min -11
_diffrn_reflns_number 10729
_diffrn_reflns_point_group_measured_fraction_full 0.998
_diffrn_reflns_point_group_measured_fraction_max 0.996
_diffrn_reflns_theta_full 25.240
_diffrn_reflns_theta_max 27.534
_diffrn_reflns_theta_min 3.139
_exptl_absorpt_coefficient_mu 3.020
_exptl_absorpt_correction_T_max 0.7456
_exptl_absorpt_correction_T_min 0.6300
_exptl_absorpt_correction_type multi-scan
_exptl_absorpt_process_details SADABS
_exptl_crystal_colour orange
_exptl_crystal_density_diffrn 1.475
_exptl_crystal_description block
_exptl_crystal_F_000 712
_exptl_crystal_size_max 0.220
_exptl_crystal_size_mid 0.160
_exptl_crystal_size_min 0.080
_refine_diff_density_max 0.965
_refine_diff_density_min -0.375
_refine_diff_density_rms 0.073
_refine_ls_abs_structure_details
;
 Refined as an inversion twin.
;
_refine_ls_abs_structure_Flack -0.023(15)
_refine_ls_extinction_method none
_refine_ls_goodness_of_fit_ref 1.062
_refine_ls_hydrogen_treatment constr
_refine_ls_matrix_type full
_refine_ls_number_parameters 191
_refine_ls_number_reflns 3733
_refine_ls_number_restraints 21
_refine_ls_restrained_S_all 1.070
_refine_ls_R_factor_all 0.0209
_refine_ls_R_factor_gt 0.0203
_refine_ls_shift/su_max 0.001
_refine_ls_shift/su_mean 0.000
_refine_ls_structure_factor_coef Fsqd
_refine_ls_weighting_details 'w=1/[\s^2^(Fo^2^)+(0.0246P)^2^+0.0344P] where P=(Fo^2^+2Fc^2^)/3'
_refine_ls_weighting_scheme calc
_refine_ls_wR_factor_gt 0.0516
_refine_ls_wR_factor_ref 0.0518
_reflns_Friedel_coverage 0.884
_reflns_Friedel_fraction_full 0.999
_reflns_Friedel_fraction_max 0.998
_reflns_number_gt 3642
_reflns_number_total 3733
_reflns_threshold_expression 'I > 2\s(I)'
_cod_data_source_file ja8b09081_si_002.cif
_cod_data_source_block 3
_cod_database_code 4133232
_shelx_shelxl_version_number 2014/7
_shelx_space_group_comment
;
The symmetry employed for this shelxl refinement is uniquely defined
by the following loop, which should always be used as a source of
symmetry information in preference to the above space-group names.
They are only intended as comments.
;
_shelx_estimated_absorpt_t_min 0.556
_shelx_estimated_absorpt_t_max 0.794

loop_
_space_group_symop_operation_xyz
'x, y, z'
'-x+1/2, -y, z+1/2'
'-x, y, z'
'x+1/2, -y, z+1/2'

loop_
_atom_site_label
_atom_site_type_symbol
_atom_site_fract_x
_atom_site_fract_y
_atom_site_fract_z
_atom_site_U_iso_or_equiv
_atom_site_adp_type
_atom_site_occupancy
_atom_site_site_symmetry_order
_atom_site_calc_flag
_atom_site_refinement_flags_posn
_atom_site_refinement_flags_adp
_atom_site_refinement_flags_occupancy
_atom_site_disorder_assembly
_atom_site_disorder_group
Yb1 Yb 0.0000 0.32982(2) 0.45305(6) 0.02165(7) Uani 1 2 d S T P B .
O1 O 0.1459(2) 0.2861(2) 0.3080(3) 0.0281(6) Uani 1 1 d . . . . .
O2 O 0.0000 0.1438(3) 0.4515(13) 0.0300(7) Uani 1 2 d S T P B .
O3 O 0.0000 0.4551(3) 0.2419(5) 0.0284(9) Uani 1 2 d S T P B .
C1 C 0.1340(4) 0.2380(5) 0.1610(5) 0.0419(12) Uani 1 1 d . . . . .
H1A H 0.0875 0.2779 0.0979 0.050 Uiso 1 1 calc R U . . .
H1B H 0.1091 0.1667 0.1711 0.050 Uiso 1 1 calc R U . . .
C2 C 0.2367(4) 0.2389(6) 0.0933(7) 0.0593(15) Uani 1 1 d . . . . .
H2A H 0.2460 0.1801 0.0238 0.071 Uiso 1 1 calc R U . . .
H2B H 0.2493 0.3039 0.0384 0.071 Uiso 1 1 calc R U . . .
C3 C 0.3024(4) 0.2296(5) 0.2262(7) 0.0529(14) Uani 1 1 d . . . . .
H3A H 0.3693 0.2564 0.2041 0.064 Uiso 1 1 calc R U . . .
H3B H 0.3077 0.1571 0.2598 0.064 Uiso 1 1 calc R U . . .
C4 C 0.2508(3) 0.2954(4) 0.3429(6) 0.0355(9) Uani 1 1 d . . . . .
H4A H 0.2647 0.2697 0.4454 0.043 Uiso 1 1 calc R U . . .
H4B H 0.2725 0.3680 0.3357 0.043 Uiso 1 1 calc R U . . .
C5 C 0.0845(3) 0.0761(3) 0.4652(10) 0.0434(11) Uani 1 1 d . . . . .
H5A H 0.1429 0.1149 0.5008 0.052 Uiso 1 1 calc R U . B .
H5B H 0.1004 0.0443 0.3670 0.052 Uiso 1 1 calc R U . . .
C6 C 0.0561(5) -0.0041(4) 0.5758(6) 0.0485(13) Uani 1 1 d . . . . .
H6A H 0.0820 0.0130 0.6768 0.058 Uiso 1 1 calc R U . . .
H6B H 0.0820 -0.0723 0.5455 0.058 Uiso 1 1 calc R U . . .
C7 C -0.0844(4) 0.5115(4) 0.1920(6) 0.0425(11) Uani 1 1 d . . . . .
H7A H -0.1013 0.5664 0.2648 0.051 Uiso 1 1 calc R U . B .
H7B H -0.1420 0.4652 0.1807 0.051 Uiso 1 1 calc R U . . .
C8 C -0.0563(4) 0.5575(4) 0.0430(5) 0.0421(11) Uani 1 1 d . . . . .
H8A H -0.0823 0.6285 0.0334 0.050 Uiso 1 1 calc R U . . .
H8B H -0.0823 0.5153 -0.0408 0.050 Uiso 1 1 calc R U . . .
C9 C 0.0491(6) 0.5171(5) 0.5946(9) 0.081(3) Uani 1 1 d . . . . .
H9 H 0.0673 0.5842 0.5621 0.098 Uiso 1 1 calc R U . . .
C10 C 0.1358(5) 0.4673(5) 0.6187(7) 0.0565(16) Uani 1 1 d . . . . .
H10 H 0.1917 0.5046 0.5845 0.068 Uiso 1 1 calc R U . . .
C11 C 0.1592(4) 0.3740(5) 0.6824(6) 0.0509(14) Uani 1 1 d . . . . .
H11 H 0.2278 0.3592 0.6855 0.061 Uiso 1 1 calc R U . . .
C12 C 0.0991(3) 0.2975(5) 0.7432(6) 0.0462(11) Uani 1 1 d D U . . .
H12 H 0.1377 0.2429 0.7831 0.055 Uiso 1 1 calc R U . A 1
C13A C 0.0000 0.2781(12) 0.7624(15) 0.042(2) Uani 0.5 2 d DS TU P B 1
H13A H 0.0000 0.2175 0.8222 0.050 Uiso 0.5 2 calc R U P B 1
C13B C 0.0000 0.3304(11) 0.7670(18) 0.045(2) Uani 0.5 2 d DS TU P B 2
H13B H 0.0000 0.3959 0.8145 0.053 Uiso 0.5 2 calc R U P B 2
C14 C 0.3693(5) 0.0545(5) 0.5711(8) 0.0671(19) Uani 1 1 d . . . . .
H14 H 0.3097 0.0281 0.5301 0.081 Uiso 1 1 calc R U . . .
C15 C 0.3480(5) 0.1288(6) 0.6749(9) 0.0661(18) Uani 1 1 d . . . . .
H15 H 0.2790 0.1385 0.6879 0.079 Uiso 1 1 calc R U . . .
C16 C 0.4033(7) 0.1931(6) 0.7654(10) 0.073(2) Uani 1 1 d . . . . .
H16 H 0.3597 0.2353 0.8219 0.087 Uiso 1 1 calc R U . . .
C17 C 0.5000 0.2184(8) 0.8040(12) 0.088(4) Uani 1 2 d S T P . .
H17 H 0.5000 0.2691 0.8810 0.106 Uiso 1 2 calc R U P . .
C18 C 0.4497(5) 0.0048(5) 0.5054(6) 0.0592(16) Uani 1 1 d . . . . .
H18 H 0.4265 -0.0465 0.4379 0.071 Uiso 1 1 calc R U . . .

loop_
_atom_site_aniso_label
_atom_site_aniso_U_11
_atom_site_aniso_U_22
_atom_site_aniso_U_33
_atom_site_aniso_U_23
_atom_site_aniso_U_13
_atom_site_aniso_U_12
Yb1 0.02142(11) 0.02142(11) 0.02211(10) -0.00123(16) 0.000 0.000
O1 0.0209(14) 0.0335(15) 0.0299(14) -0.0022(12) 0.0010(11) 0.0006(12)
O2 0.0269(17) 0.0226(14) 0.0404(18) -0.002(5) 0.000 0.000
O3 0.0169(19) 0.034(2) 0.034(2) 0.0105(17) 0.000 0.000
C1 0.026(2) 0.066(4) 0.033(2) -0.013(2) 0.0028(19) -0.001(2)
C2 0.049(3) 0.075(4) 0.054(3) -0.011(3) 0.007(3) 0.008(3)
C3 0.034(3) 0.070(4) 0.055(3) -0.008(3) 0.004(2) 0.014(3)
C4 0.023(2) 0.039(2) 0.044(3) -0.001(2) -0.0010(18) 0.000(2)
C5 0.041(2) 0.0346(19) 0.055(3) 0.001(3) -0.001(3) 0.0130(16)
C6 0.065(4) 0.034(3) 0.046(3) 0.006(2) -0.004(2) 0.011(2)
C7 0.029(2) 0.043(3) 0.055(3) 0.016(2) 0.001(2) 0.002(2)
C8 0.041(3) 0.050(3) 0.035(2) 0.004(2) -0.004(2) 0.011(2)
C9 0.091(5) 0.062(4) 0.091(5) -0.048(4) -0.045(4) 0.016(4)
C10 0.045(3) 0.065(4) 0.059(3) -0.032(3) 0.001(3) -0.018(3)
C11 0.032(3) 0.074(4) 0.046(3) -0.025(3) -0.006(2) 0.000(3)
C12 0.048(3) 0.061(3) 0.029(2) -0.008(2) -0.0074(19) 0.008(2)
C13A 0.051(4) 0.053(5) 0.022(4) -0.010(4) 0.000 0.000
C13B 0.051(5) 0.058(5) 0.025(4) -0.008(4) 0.000 0.000
C14 0.057(4) 0.061(4) 0.083(5) 0.031(4) -0.031(3) -0.003(3)
C15 0.054(4) 0.055(4) 0.089(5) 0.031(4) -0.004(4) 0.010(3)
C16 0.088(6) 0.046(3) 0.084(5) 0.025(4) 0.030(5) 0.026(4)
C17 0.166(15) 0.041(5) 0.058(6) 0.005(4) 0.000 0.000
C18 0.085(5) 0.051(3) 0.042(3) 0.013(2) -0.015(2) -0.004(3)

loop_
_atom_type_symbol
_atom_type_description
_atom_type_scat_dispersion_real
_atom_type_scat_dispersion_imag
_atom_type_scat_source
C C 0.0033 0.0016 'International Tables Vol C Tables 4.2.6.8 and 6.1.1.4'
H H 0.0000 0.0000 'International Tables Vol C Tables 4.2.6.8 and 6.1.1.4'
O O 0.0106 0.0060 'International Tables Vol C Tables 4.2.6.8 and 6.1.1.4'
Yb Yb -0.3850 5.5486 'International Tables Vol C Tables 4.2.6.8 and 6.1.1.4'

loop_
_geom_angle_atom_site_label_1
_geom_angle_atom_site_label_2
_geom_angle_atom_site_label_3
_geom_angle
_geom_angle_site_symmetry_1
_geom_angle_site_symmetry_3
O2 Yb1 O1 76.31(17) . 3
O2 Yb1 O1 76.31(17) . .
O1 Yb1 O1 108.97(14) 3 .
O2 Yb1 O3 130.5(3) . .
O1 Yb1 O3 75.55(9) 3 .
O1 Yb1 O3 75.55(9) . .
O2 Yb1 C13B 90.5(4) . .
O1 Yb1 C13B 122.17(11) 3 .
O1 Yb1 C13B 122.17(11) . .
O3 Yb1 C13B 139.0(3) . .
O2 Yb1 C9 149.9(3) . .
O1 Yb1 C9 129.16(16) 3 .
O1 Yb1 C9 104.3(2) . .
O3 Yb1 C9 76.9(2) . .
C13B Yb1 C9 63.3(3) . .
O2 Yb1 C9 149.9(3) . 3
O1 Yb1 C9 104.3(2) 3 3
O1 Yb1 C9 129.16(16) . 3
O3 Yb1 C9 76.9(2) . 3
C13B Yb1 C9 63.3(3) . 3
C9 Yb1 C9 27.3(3) . 3
O2 Yb1 C13A 76.6(4) . .
O1 Yb1 C13A 117.48(14) 3 .
O1 Yb1 C13A 117.48(14) . .
O3 Yb1 C13A 152.9(3) . .
C9 Yb1 C13A 76.7(4) . .
C9 Yb1 C13A 76.7(4) 3 .
O2 Yb1 C12 82.1(3) . 3
O1 Yb1 C12 93.58(11) 3 3
O1 Yb1 C12 143.65(12) . 3
O3 Yb1 C12 139.25(14) . 3
C13B Yb1 C12 28.60(10) . 3
C9 Yb1 C12 80.7(2) . 3
C9 Yb1 C12 67.8(2) 3 3
C13A Yb1 C12 27.49(9) . 3
O2 Yb1 C12 82.1(3) . .
O1 Yb1 C12 143.65(12) 3 .
O1 Yb1 C12 93.58(11) . .
O3 Yb1 C12 139.25(14) . .
C13B Yb1 C12 28.60(10) . .
C9 Yb1 C12 67.8(2) . .
C9 Yb1 C12 80.7(2) 3 .
C13A Yb1 C12 27.49(9) . .
C12 Yb1 C12 54.31(16) 3 .
O2 Yb1 C10 127.3(2) . 3
O1 Yb1 C10 84.25(14) 3 3
O1 Yb1 C10 155.87(15) . 3
O3 Yb1 C10 89.00(16) . 3
C13B Yb1 C10 60.0(2) . 3
C9 Yb1 C10 53.4(2) . 3
C9 Yb1 C10 27.06(19) 3 3
C13A Yb1 C10 70.0(3) . 3
C12 Yb1 C10 50.50(18) 3 3
C12 Yb1 C10 86.09(16) . 3
O2 Yb1 C10 127.3(2) . .
O1 Yb1 C10 155.87(15) 3 .
O1 Yb1 C10 84.25(14) . .
O3 Yb1 C10 89.00(16) . .
C13B Yb1 C10 60.0(2) . .
C9 Yb1 C10 27.06(19) . .
C9 Yb1 C10 53.4(2) 3 .
C13A Yb1 C10 70.0(3) . .
C12 Yb1 C10 86.09(16) 3 .
C12 Yb1 C10 50.50(18) . .
C10 Yb1 C10 76.9(2) 3 .
C1 O1 C4 109.5(3) . .
C1 O1 Yb1 119.2(3) . .
C4 O1 Yb1 131.3(3) . .
C5 O2 C5 104.5(5) 3 .
C5 O2 Yb1 127.3(2) 3 .
C5 O2 Yb1 127.3(2) . .
C7 O3 C7 106.3(5) 3 .
C7 O3 Yb1 124.8(2) 3 .
C7 O3 Yb1 124.8(2) . .
O1 C1 C2 104.6(4) . .
O1 C1 H1A 110.8 . .
C2 C1 H1A 110.8 . .
O1 C1 H1B 110.8 . .
C2 C1 H1B 110.8 . .
H1A C1 H1B 108.9 . .
C3 C2 C1 103.4(5) . .
C3 C2 H2A 111.1 . .
C1 C2 H2A 111.1 . .
C3 C2 H2B 111.1 . .
C1 C2 H2B 111.1 . .
H2A C2 H2B 109.0 . .
C2 C3 C4 102.9(4) . .
C2 C3 H3A 111.2 . .
C4 C3 H3A 111.2 . .
C2 C3 H3B 111.2 . .
C4 C3 H3B 111.2 . .
H3A C3 H3B 109.1 . .
O1 C4 C3 104.9(4) . .
O1 C4 H4A 110.8 . .
C3 C4 H4A 110.8 . .
O1 C4 H4B 110.8 . .
C3 C4 H4B 110.8 . .
H4A C4 H4B 108.8 . .
O2 C5 C6 106.1(6) . .
O2 C5 H5A 110.5 . .
C6 C5 H5A 110.5 . .
O2 C5 H5B 110.5 . .
C6 C5 H5B 110.5 . .
H5A C5 H5B 108.7 . .
C5 C6 C6 105.0(3) . 3
C5 C6 H6A 110.7 . .
C6 C6 H6A 110.7 3 .
C5 C6 H6B 110.7 . .
C6 C6 H6B 110.7 3 .
H6A C6 H6B 108.8 . .
O3 C7 C8 106.0(4) . .
O3 C7 H7A 110.5 . .
C8 C7 H7A 110.5 . .
O3 C7 H7B 110.5 . .
C8 C7 H7B 110.5 . .
H7A C7 H7B 108.7 . .
C7 C8 C8 104.7(3) . 3
C7 C8 H8A 110.8 . .
C8 C8 H8A 110.8 3 .
C7 C8 H8B 110.8 . .
C8 C8 H8B 110.8 3 .
H8A C8 H8B 108.9 . .
C9 C9 C10 149.9(5) 3 .
C9 C9 Yb1 76.35(17) 3 .
C10 C9 Yb1 82.2(3) . .
C9 C9 H9 105.0 3 .
C10 C9 H9 105.0 . .
Yb1 C9 H9 135.7 . .
C9 C10 C11 133.2(7) . .
C9 C10 Yb1 70.7(3) . .
C11 C10 Yb1 79.5(3) . .
C9 C10 H10 113.4 . .
C11 C10 H10 113.4 . .
Yb1 C10 H10 130.1 . .
C10 C11 C12 130.8(5) . .
C10 C11 Yb1 74.0(3) . .
C12 C11 Yb1 73.2(3) . .
C10 C11 H11 114.6 . .
C12 C11 H11 114.6 . .
Yb1 C11 H11 132.8 . .
C13A C12 C11 138.5(8) . .
C11 C12 C13B 113.3(7) . .
C13A C12 Yb1 71.9(6) . .
C11 C12 Yb1 79.9(3) . .
C13B C12 Yb1 70.0(7) . .
C13A C12 H12 110.8 . .
C11 C12 H12 110.8 . .
Yb1 C12 H12 133.3 . .
C12 C13A C12 154.4(13) 3 .
C12 C13A Yb1 80.6(6) 3 .
C12 C13A Yb1 80.6(6) . .
C12 C13A H13A 102.8 3 .
C12 C13A H13A 102.8 . .
Yb1 C13A H13A 137.8 . .
C12 C13B C12 141.0(10) 3 .
C12 C13B Yb1 81.4(7) 3 .
C12 C13B Yb1 81.4(7) . .
C12 C13B H13B 109.5 3 .
C12 C13B H13B 109.5 . .
Yb1 C13B H13B 116.6 . .
C15 C14 C18 140.8(7) . .
C15 C14 H14 109.6 . .
C18 C14 H14 109.6 . .
C14 C15 C16 134.9(7) . .
C14 C15 H15 112.5 . .
C16 C15 H15 112.5 . .
C15 C16 C17 142.8(8) . .
C15 C16 H16 108.6 . .
C17 C16 H16 108.6 . .
C16 C17 C16 140.1(11) 3_655 .
C16 C17 H17 109.9 3_655 .
C16 C17 H17 109.9 . .
C18 C18 C14 141.3(4) 3_655 .
C18 C18 H18 109.3 3_655 .
C14 C18 H18 109.3 . .

loop_
_geom_bond_atom_site_label_1
_geom_bond_atom_site_label_2
_geom_bond_distance
_geom_bond_site_symmetry_2
Yb1 O2 2.415(3) .
Yb1 O1 2.429(3) 3
Yb1 O1 2.429(3) .
Yb1 O3 2.485(4) .
Yb1 C13B 2.796(16) .
Yb1 C9 2.818(6) .
Yb1 C9 2.818(6) 3
Yb1 C13A 2.836(14) .
Yb1 C12 2.942(5) 3
Yb1 C12 2.942(5) .
Yb1 C10 2.957(5) 3
Yb1 C10 2.957(5) .
O1 C1 1.459(5) .
O1 C4 1.460(5) .
O2 C5 1.448(5) 3
O2 C5 1.448(5) .
O3 C7 1.429(5) 3
O3 C7 1.429(5) .
C1 C2 1.517(8) .
C1 H1A 0.9900 .
C1 H1B 0.9900 .
C2 C3 1.486(9) .
C2 H2A 0.9900 .
C2 H2B 0.9900 .
C3 C4 1.516(7) .
C3 H3A 0.9900 .
C3 H3B 0.9900 .
C4 H4A 0.9900 .
C4 H4B 0.9900 .
C5 C6 1.484(8) .
C5 H5A 0.9900 .
C5 H5B 0.9900 .
C6 C6 1.520(12) 3
C6 H6A 0.9900 .
C6 H6B 0.9900 .
C7 C8 1.503(7) .
C7 H7A 0.9900 .
C7 H7B 0.9900 .
C8 C8 1.527(10) 3
C8 H8A 0.9900 .
C8 H8B 0.9900 .
C9 C9 1.330(17) 3
C9 C10 1.358(10) .
C9 H9 0.9500 .
C10 C11 1.375(9) .
C10 H10 0.9500 .
C11 C12 1.393(9) .
C11 H11 0.9500 .
C12 C13A 1.377(5) .
C12 C13B 1.425(5) .
C12 H12 0.9500 .
C13A C12 1.377(5) 3
C13A H13A 0.9500 .
C13B C12 1.425(5) 3
C13B H13B 0.9500 .
C14 C15 1.367(11) .
C14 C18 1.395(10) .
C14 H14 0.9500 .
C15 C16 1.381(13) .
C15 H15 0.9500 .
C16 C17 1.393(11) .
C16 H16 0.9500 .
C17 C16 1.393(11) 3_655
C17 H17 0.9500 .
C18 C18 1.364(15) 3_655
C18 H18 0.9500 .

loop_
_geom_torsion_atom_site_label_1
_geom_torsion_atom_site_label_2
_geom_torsion_atom_site_label_3
_geom_torsion_atom_site_label_4
_geom_torsion
_geom_torsion_site_symmetry_1
_geom_torsion_site_symmetry_4
C4 O1 C1 C2 -11.6(6) . .
Yb1 O1 C1 C2 170.6(3) . .
O1 C1 C2 C3 31.2(6) . .
C1 C2 C3 C4 -38.3(6) . .
C1 O1 C4 C3 -12.1(5) . .
Yb1 O1 C4 C3 165.3(3) . .
C2 C3 C4 O1 31.4(6) . .
C5 O2 C5 C6 -35.7(11) 3 .
Yb1 O2 C5 C6 133.9(7) . .
O2 C5 C6 C6 21.7(6) . 3
C7 O3 C7 C8 34.8(7) 3 .
Yb1 O3 C7 C8 -167.2(3) . .
O3 C7 C8 C8 -20.7(4) . 3
C9 C9 C10 C11 -9.0(12) 3 .
Yb1 C9 C10 C11 -53.7(7) . .
C9 C9 C10 Yb1 44.7(6) 3 .
C9 C10 C11 C12 0.9(11) . .
Yb1 C10 C11 C12 -49.8(6) . .
C9 C10 C11 Yb1 50.7(6) . .
C10 C11 C12 C13A 2.7(13) . .
Yb1 C11 C12 C13A -47.4(10) . .
C10 C11 C12 C13B -12.8(10) . .
Yb1 C11 C12 C13B -62.9(7) . .
C10 C11 C12 Yb1 50.1(6) . .
C11 C12 C13A C12 7(3) . 3
Yb1 C12 C13A C12 -43(3) . 3
C11 C12 C13A Yb1 49.6(10) . .
C11 C12 C13B C12 133.6(19) . 3
Yb1 C12 C13B C12 65(2) . 3
C11 C12 C13B Yb1 68.8(5) . .
C18 C14 C15 C16 1.4(14) . .
C14 C15 C16 C17 -1.0(17) . .
C15 C16 C17 C16 3(2) . 3_655
C15 C14 C18 C18 -2.6(12) . 3_655
